data_4514956
loop_
_publ_author_name
'Chaudhari, Prakash D.'
'Hong, Bor-Cherng'
'Wen, Chao-Lin'
'Lee, Gene-Hsiang'

_publ_section_title
;
 Asymmetric Synthesis of Spirocyclopentane Oxindoles Containing Four
 Consecutive Stereocenters and Quaternary \a-Nitro Esters via
 Organocatalytic Enantioselective Michael-Michael Cascade Reactions.
;
_journal_issue 1
_journal_name_full 'ACS omega'
_journal_page_first 655
_journal_page_last 667
_journal_paper_doi 10.1021/acsomega.8b03049
_journal_volume 4
_journal_year 2019
_chemical_absolute_configuration ad
_chemical_formula_sum 'C20 H19 N3 O5'
_chemical_formula_weight 381.38
_space_group_crystal_system orthorhombic
_space_group_IT_number 19
_space_group_name_Hall 'P 2ac 2ab'
_space_group_name_H-M_alt 'P 21 21 21'
_symmetry_space_group_name_Hall 'P 2ac 2ab'
_symmetry_space_group_name_H-M 'P 21 21 21'
_atom_sites_solution_hydrogens geom
_audit_creation_method SHELXL-2014/7
_cell_angle_alpha 90
_cell_angle_beta 90
_cell_angle_gamma 90
_cell_formula_units_Z 4
_cell_length_a 9.5902(2)
_cell_length_b 9.6661(2)
_cell_length_c 20.3410(4)
_cell_measurement_reflns_used 9976
_cell_measurement_temperature 200(2)
_cell_measurement_theta_max 70.20
_cell_measurement_theta_min 5.07
_cell_volume 1885.61(7)
_computing_cell_refinement 'Bruker SAINT'
_computing_data_collection 'Bruker APEX3'
_computing_data_reduction 'Bruker SAINT'
_computing_molecular_graphics 'Bruker SHELXTL'
_computing_publication_material 'Bruker SHELXTL'
_computing_structure_refinement 'SHELXL-2014/7 (Sheldrick, 2014)'
_computing_structure_solution 'SHELXS-97 (Sheldrick 2008)'
_diffrn_ambient_temperature 200(2)
_diffrn_measured_fraction_theta_full 0.998
_diffrn_measured_fraction_theta_max 0.998
_diffrn_measurement_device_type 'Bruker D8 VENTURE'
_diffrn_measurement_method '\f and \w scans'
_diffrn_radiation_type CuK\a
_diffrn_radiation_wavelength 1.54178
_diffrn_reflns_av_R_equivalents 0.0192
_diffrn_reflns_av_unetI/netI 0.0157
_diffrn_reflns_Laue_measured_fraction_full 0.998
_diffrn_reflns_Laue_measured_fraction_max 0.998
_diffrn_reflns_limit_h_max 11
_diffrn_reflns_limit_h_min -9
_diffrn_reflns_limit_k_max 11
_diffrn_reflns_limit_k_min -11
_diffrn_reflns_limit_l_max 24
_diffrn_reflns_limit_l_min -24
_diffrn_reflns_number 12192
_diffrn_reflns_point_group_measured_fraction_full 0.998
_diffrn_reflns_point_group_measured_fraction_max 0.998
_diffrn_reflns_theta_full 67.679
_diffrn_reflns_theta_max 69.997
_diffrn_reflns_theta_min 5.066
_exptl_absorpt_coefficient_mu 0.817
_exptl_absorpt_correction_T_max 0.7533
_exptl_absorpt_correction_T_min 0.5362
_exptl_absorpt_correction_type multi-scan
_exptl_absorpt_process_details 'SADABS (Bruker, 2016)'
_exptl_crystal_colour colourless
_exptl_crystal_density_diffrn 1.343
_exptl_crystal_description plate
_exptl_crystal_F_000 800
_exptl_crystal_size_max 0.269
_exptl_crystal_size_mid 0.192
_exptl_crystal_size_min 0.054
_refine_diff_density_max 0.396
_refine_diff_density_min -0.308
_refine_diff_density_rms 0.035
_refine_ls_abs_structure_details
; 
 Flack x determined using 1457 quotients [(I+)-(I-)]/[(I+)+(I-)] 
 (Parsons, Flack and Wagner, Acta Cryst. B69 (2013) 249-259). 
;
_refine_ls_abs_structure_Flack 0.00(4)
_refine_ls_extinction_method none
_refine_ls_goodness_of_fit_ref 1.039
_refine_ls_hydrogen_treatment constr
_refine_ls_matrix_type full
_refine_ls_number_parameters 254
_refine_ls_number_reflns 3565
_refine_ls_number_restraints 0
_refine_ls_restrained_S_all 1.039
_refine_ls_R_factor_all 0.0344
_refine_ls_R_factor_gt 0.0334
_refine_ls_shift/su_max 0.000
_refine_ls_shift/su_mean 0.000
_refine_ls_structure_factor_coef Fsqd
_refine_ls_weighting_details 'w=1/[\s^2^(Fo^2^)+(0.0487P)^2^+0.4777P] where P=(Fo^2^+2Fc^2^)/3'
_refine_ls_weighting_scheme calc
_refine_ls_wR_factor_gt 0.0881
_refine_ls_wR_factor_ref 0.0896
_reflns_Friedel_coverage 0.737
_reflns_Friedel_fraction_full 0.997
_reflns_Friedel_fraction_max 0.997
_reflns_number_gt 3472
_reflns_number_total 3565
_reflns_threshold_expression 'I > 2\s(I)'
_cod_data_source_file ao8b03049_si_008.cif
_cod_data_source_block ic18616
_cod_database_code 4514956
_shelx_shelxl_version_number 2014/7
_shelx_space_group_comment
; 
The symmetry employed for this shelxl refinement is uniquely defined 
by the following loop, which should always be used as a source of 
symmetry information in preference to the above space-group names. 
They are only intended as comments. 
;
_shelx_estimated_absorpt_t_min 0.810
_shelx_estimated_absorpt_t_max 0.957

loop_
_space_group_symop_operation_xyz
'x, y, z'
'-x+1/2, -y, z+1/2'
'-x, y+1/2, -z+1/2'
'x+1/2, -y+1/2, -z'

loop_
_atom_site_label
_atom_site_type_symbol
_atom_site_fract_x
_atom_site_fract_y
_atom_site_fract_z
_atom_site_U_iso_or_equiv
_atom_site_adp_type
_atom_site_occupancy
_atom_site_site_symmetry_order
_atom_site_calc_flag
_atom_site_refinement_flags_posn
_atom_site_refinement_flags_adp
O1 O 0.73504(18) 0.73651(19) 0.38286(9) 0.0462(4) Uani 1 1 d . .
O2 O 0.7296(3) 0.3877(2) 0.62987(11) 0.0694(6) Uani 1 1 d . .
O3 O 0.81269(18) 0.5827(2) 0.59660(9) 0.0490(4) Uani 1 1 d . .
O4 O 0.4771(3) 0.5525(2) 0.68810(9) 0.0617(6) Uani 1 1 d . .
O5 O 0.4995(4) 0.7522(3) 0.73151(10) 0.0878(9) Uani 1 1 d . .
N1 N 0.5439(2) 0.6460(2) 0.33056(9) 0.0372(4) Uani 1 1 d . .
N2 N 0.7241(2) 0.4915(2) 0.59638(9) 0.0362(4) Uani 1 1 d . .
N3 N 0.5074(2) 0.6731(2) 0.68511(9) 0.0437(5) Uani 1 1 d . .
C1 C 0.6244(2) 0.6750(2) 0.38345(10) 0.0325(5) Uani 1 1 d . .
C2 C 0.5524(2) 0.6156(2) 0.44501(9) 0.0261(4) Uani 1 1 d . .
C3 C 0.4206(2) 0.55476(19) 0.41701(9) 0.0259(4) Uani 1 1 d . .
C4 C 0.4225(2) 0.5747(2) 0.34890(10) 0.0311(4) Uani 1 1 d . .
C5 C 0.3152(3) 0.5279(2) 0.30893(11) 0.0399(5) Uani 1 1 d . .
H5 H 0.3165 0.5441 0.2629 0.048 Uiso 1 1 calc R U
C6 C 0.2062(3) 0.4571(2) 0.33818(12) 0.0402(5) Uani 1 1 d . .
H6 H 0.1326 0.4222 0.3117 0.048 Uiso 1 1 calc R U
C7 C 0.2031(2) 0.4363(2) 0.40534(12) 0.0348(5) Uani 1 1 d . .
H7 H 0.1273 0.3875 0.4245 0.042 Uiso 1 1 calc R U
C8 C 0.3099(2) 0.4863(2) 0.44528(10) 0.0301(4) Uani 1 1 d . .
H8 H 0.3064 0.4733 0.4915 0.036 Uiso 1 1 calc R U
C9 C 0.6532(2) 0.5117(2) 0.47969(9) 0.0259(4) Uani 1 1 d . .
H9 H 0.7465 0.5577 0.4811 0.031 Uiso 1 1 calc R U
C10 C 0.6001(2) 0.5074(2) 0.55140(9) 0.0267(4) Uani 1 1 d . .
H10 H 0.5365 0.4263 0.5571 0.032 Uiso 1 1 calc R U
C11 C 0.5165(2) 0.64352(19) 0.56243(9) 0.0268(4) Uani 1 1 d . .
H11 H 0.4158 0.6176 0.5657 0.032 Uiso 1 1 calc R U
C12 C 0.5346(2) 0.7259(2) 0.49850(10) 0.0295(4) Uani 1 1 d . .
H12A H 0.4515 0.7838 0.4897 0.035 Uiso 1 1 calc R U
H12B H 0.6178 0.7863 0.5009 0.035 Uiso 1 1 calc R U
C13 C 0.6751(2) 0.3736(2) 0.44615(9) 0.0287(4) Uani 1 1 d . .
C14 C 0.7930(3) 0.3548(3) 0.40736(11) 0.0395(5) Uani 1 1 d . .
H14 H 0.8586 0.4280 0.4032 0.047 Uiso 1 1 calc R U
C15 C 0.8165(3) 0.2305(3) 0.37447(12) 0.0514(7) Uani 1 1 d . .
H15 H 0.8976 0.2193 0.3482 0.062 Uiso 1 1 calc R U
C16 C 0.7217(3) 0.1239(3) 0.38020(12) 0.0478(6) Uani 1 1 d . .
H16 H 0.7377 0.0387 0.3582 0.057 Uiso 1 1 calc R U
C17 C 0.6036(3) 0.1414(2) 0.41792(13) 0.0443(6) Uani 1 1 d . .
H17 H 0.5377 0.0684 0.4214 0.053 Uiso 1 1 calc R U
C18 C 0.5803(2) 0.2656(2) 0.45103(12) 0.0359(5) Uani 1 1 d . .
H18 H 0.4988 0.2764 0.4771 0.043 Uiso 1 1 calc R U
C19 C 0.5496(2) 0.7343(2) 0.62108(10) 0.0323(4) Uani 1 1 d . .
H19A H 0.6512 0.7523 0.6220 0.039 Uiso 1 1 calc R U
H19B H 0.5017 0.8242 0.6156 0.039 Uiso 1 1 calc R U
C20 C 0.5799(4) 0.6825(4) 0.26322(12) 0.0676(9) Uani 1 1 d . .
H20A H 0.6744 0.7211 0.2621 0.101 Uiso 1 1 calc R U
H20B H 0.5136 0.7514 0.2467 0.101 Uiso 1 1 calc R U
H20C H 0.5760 0.5996 0.2355 0.101 Uiso 1 1 calc R U

loop_
_atom_site_aniso_label
_atom_site_aniso_U_11
_atom_site_aniso_U_22
_atom_site_aniso_U_33
_atom_site_aniso_U_23
_atom_site_aniso_U_13
_atom_site_aniso_U_12
O1 0.0422(10) 0.0560(10) 0.0406(9) 0.0053(8) 0.0041(7) -0.0185(8)
O2 0.0907(16) 0.0534(11) 0.0641(13) 0.0232(10) -0.0293(12) 0.0111(11)
O3 0.0333(8) 0.0630(11) 0.0507(10) -0.0005(8) -0.0142(8) -0.0032(8)
O4 0.1035(17) 0.0453(10) 0.0364(9) 0.0034(8) 0.0058(10) -0.0110(11)
O5 0.139(2) 0.0904(17) 0.0338(10) -0.0240(11) 0.0138(13) -0.0458(18)
N1 0.0443(10) 0.0451(11) 0.0222(8) 0.0043(7) 0.0020(8) -0.0067(9)
N2 0.0413(10) 0.0392(9) 0.0280(8) -0.0001(8) -0.0062(8) 0.0113(9)
N3 0.0512(12) 0.0531(12) 0.0269(9) -0.0077(9) 0.0004(8) -0.0158(10)
C1 0.0361(11) 0.0327(10) 0.0288(10) 0.0032(8) 0.0014(9) -0.0029(9)
C2 0.0254(9) 0.0289(9) 0.0239(9) 0.0023(8) -0.0005(7) -0.0017(8)
C3 0.0272(9) 0.0267(9) 0.0239(9) 0.0006(7) -0.0022(7) 0.0034(8)
C4 0.0371(11) 0.0313(10) 0.0248(10) 0.0005(8) -0.0006(8) 0.0026(9)
C5 0.0489(13) 0.0439(12) 0.0268(10) -0.0046(9) -0.0093(10) 0.0024(10)
C6 0.0385(12) 0.0395(12) 0.0427(12) -0.0096(10) -0.0138(10) 0.0012(10)
C7 0.0277(10) 0.0319(10) 0.0447(12) -0.0014(9) -0.0049(9) -0.0008(9)
C8 0.0276(9) 0.0320(10) 0.0306(10) 0.0030(8) -0.0020(8) 0.0011(8)
C9 0.0223(9) 0.0309(10) 0.0245(9) -0.0004(8) -0.0011(7) -0.0018(8)
C10 0.0268(9) 0.0293(9) 0.0241(9) 0.0001(7) -0.0013(7) 0.0000(8)
C11 0.0252(9) 0.0305(9) 0.0248(9) -0.0018(8) -0.0013(7) -0.0009(8)
C12 0.0322(11) 0.0290(10) 0.0272(10) 0.0005(8) -0.0029(8) 0.0004(8)
C13 0.0270(9) 0.0346(10) 0.0246(9) -0.0012(8) -0.0036(7) 0.0057(8)
C14 0.0389(12) 0.0451(13) 0.0346(11) 0.0014(9) 0.0049(10) 0.0084(10)
C15 0.0593(16) 0.0619(16) 0.0330(11) -0.0018(11) 0.0095(12) 0.0278(14)
C16 0.0667(17) 0.0431(13) 0.0336(11) -0.0113(10) -0.0147(12) 0.0208(13)
C17 0.0471(13) 0.0356(11) 0.0501(13) -0.0078(10) -0.0186(11) 0.0063(10)
C18 0.0315(11) 0.0345(10) 0.0416(12) -0.0044(9) -0.0050(9) 0.0035(9)
C19 0.0333(10) 0.0351(10) 0.0285(10) -0.0051(8) 0.0011(9) -0.0048(8)
C20 0.077(2) 0.098(2) 0.0280(12) 0.0143(14) 0.0048(13) -0.030(2)

loop_
_atom_type_symbol
_atom_type_description
_atom_type_scat_dispersion_real
_atom_type_scat_dispersion_imag
_atom_type_scat_source
C C 0.0181 0.0091 'International Tables Vol C Tables 4.2.6.8 and 6.1.1.4'
H H 0.0000 0.0000 'International Tables Vol C Tables 4.2.6.8 and 6.1.1.4'
N N 0.0311 0.0180 'International Tables Vol C Tables 4.2.6.8 and 6.1.1.4'
O O 0.0492 0.0322 'International Tables Vol C Tables 4.2.6.8 and 6.1.1.4'

loop_
_geom_angle_atom_site_label_1
_geom_angle_atom_site_label_2
_geom_angle_atom_site_label_3
_geom_angle
C1 N1 C4 111.34(17)
C1 N1 C20 124.2(2)
C4 N1 C20 124.5(2)
O2 N2 O3 124.3(2)
O2 N2 C10 117.3(2)
O3 N2 C10 118.41(17)
O4 N3 O5 123.7(2)
O4 N3 C19 119.72(19)
O5 N3 C19 116.5(2)
O1 C1 N1 126.2(2)
O1 C1 C2 125.5(2)
N1 C1 C2 108.22(17)
C3 C2 C12 116.52(16)
C3 C2 C1 102.39(15)
C12 C2 C1 111.55(16)
C3 C2 C9 116.07(16)
C12 C2 C9 101.26(15)
C1 C2 C9 109.22(15)
C8 C3 C4 119.34(19)
C8 C3 C2 132.59(17)
C4 C3 C2 108.05(17)
C5 C4 C3 121.7(2)
C5 C4 N1 128.29(19)
C3 C4 N1 109.98(18)
C6 C5 C4 118.0(2)
C7 C6 C5 120.9(2)
C6 C7 C8 120.7(2)
C3 C8 C7 119.33(19)
C13 C9 C10 116.56(16)
C13 C9 C2 116.67(15)
C10 C9 C2 103.88(15)
N2 C10 C9 108.39(16)
N2 C10 C11 113.86(16)
C9 C10 C11 106.43(15)
C19 C11 C12 110.10(16)
C19 C11 C10 119.68(17)
C12 C11 C10 104.96(15)
C2 C12 C11 104.67(16)
C18 C13 C14 118.4(2)
C18 C13 C9 122.71(18)
C14 C13 C9 118.88(19)
C13 C14 C15 121.1(2)
C16 C15 C14 119.8(2)
C17 C16 C15 119.8(2)
C16 C17 C18 120.4(2)
C13 C18 C17 120.5(2)
N3 C19 C11 113.75(17)

loop_
_geom_bond_atom_site_label_1
_geom_bond_atom_site_label_2
_geom_bond_distance
O1 C1 1.216(3)
O2 N2 1.214(3)
O3 N2 1.224(3)
O4 N3 1.202(3)
O5 N3 1.217(3)
N1 C1 1.354(3)
N1 C4 1.404(3)
N1 C20 1.456(3)
N2 C10 1.508(3)
N3 C19 1.486(3)
C1 C2 1.541(3)
C2 C3 1.506(3)
C2 C12 1.533(3)
C2 C9 1.562(3)
C3 C8 1.377(3)
C3 C4 1.399(3)
C4 C5 1.387(3)
C5 C6 1.384(4)
C6 C7 1.381(3)
C7 C8 1.394(3)
C9 C13 1.514(3)
C9 C10 1.545(2)
C10 C11 1.557(3)
C11 C19 1.514(3)
C11 C12 1.535(3)
C13 C18 1.387(3)
C13 C14 1.391(3)
C14 C15 1.394(4)
C15 C16 1.379(4)
C16 C17 1.378(4)
C17 C18 1.394(3)
